data_7002171
loop_
_publ_author_name
'Pailloux, Sylvie'
'Shirima, Cornel Edicome'
'Ray, Alisha D.'
'Duesler, Eileen N.'
'Smith, Karen Ann'
'Paine, Robert T.'
'Klaehn, John R.'
'McIlwain, Michael E.'
'Hay, Benjamin P.'

_publ_section_title
;
 Synthesis and lanthanide coordination chemistry of trifluoromethyl
 derivatives of phosphinoylmethyl pyridine N-oxides
;
_journal_issue 36
_journal_name_full 'Dalton Transactions'
_journal_page_first 7486
_journal_page_last 7493
_journal_paper_doi 10.1039/b905947d
_journal_year 2009
_chemical_formula_moiety 'C26 H29 F6 N6 O13.50 P Yb'
_chemical_formula_sum 'C26 H29 F6 N6 O13.5 P Yb'
_chemical_formula_weight 959.56
_chemical_name_systematic
;
?
;
_space_group_IT_number 15
_symmetry_cell_setting monoclinic
_symmetry_space_group_name_Hall '-C 2yc'
_symmetry_space_group_name_H-M 'C 1 2/c 1'
_atom_sites_solution_hydrogens geom
_atom_sites_solution_primary direct
_atom_sites_solution_secondary difmap
_audit_creation_method SHELXL-97
_cell_angle_alpha 90.00
_cell_angle_beta 124.507(2)
_cell_angle_gamma 90.00
_cell_formula_units_Z 8
_cell_length_a 29.2303(17)
_cell_length_b 13.5964(8)
_cell_length_c 21.6915(12)
_cell_measurement_reflns_used 7966
_cell_measurement_temperature 225(2)
_cell_measurement_theta_max 31.90
_cell_measurement_theta_min 2.71
_cell_volume 7104.0(7)
_computing_cell_refinement 'Bruker SMART'
_computing_data_collection 'Bruker SMART'
_computing_data_reduction 'Bruker SAINT'
_computing_molecular_graphics 'Bruker SHELXTL'
_computing_publication_material 'Bruker SHELXTL'
_computing_structure_refinement 'SHELXL-97 (Sheldrick, 1997)'
_computing_structure_solution 'SHELXS-97 (Sheldrick, 1990)'
_diffrn_ambient_temperature 225(2)
_diffrn_measured_fraction_theta_full 0.998
_diffrn_measured_fraction_theta_max 0.998
_diffrn_measurement_device_type 'CCD area detector'
_diffrn_measurement_method 'phi and omega scans'
_diffrn_radiation_monochromator graphite
_diffrn_radiation_source 'fine-focus sealed tube'
_diffrn_radiation_type MoK\a
_diffrn_radiation_wavelength 0.71073
_diffrn_reflns_av_R_equivalents 0.0336
_diffrn_reflns_av_sigmaI/netI 0.0195
_diffrn_reflns_limit_h_max 41
_diffrn_reflns_limit_h_min -44
_diffrn_reflns_limit_k_max 18
_diffrn_reflns_limit_k_min -20
_diffrn_reflns_limit_l_max 32
_diffrn_reflns_limit_l_min -32
_diffrn_reflns_number 100265
_diffrn_reflns_theta_full 32.70
_diffrn_reflns_theta_max 32.70
_diffrn_reflns_theta_min 2.59
_exptl_absorpt_coefficient_mu 2.781
_exptl_absorpt_correction_T_max 0.780
_exptl_absorpt_correction_T_min 0.720
_exptl_absorpt_correction_type multi-scan
_exptl_absorpt_process_details Bruker,SADABS
_exptl_crystal_colour colourless
_exptl_crystal_density_diffrn 1.794
_exptl_crystal_density_method 'not measured'
_exptl_crystal_description prism
_exptl_crystal_F_000 3792
_exptl_crystal_size_max 0.13
_exptl_crystal_size_mid 0.12
_exptl_crystal_size_min 0.09
_refine_diff_density_max 0.882
_refine_diff_density_min -0.340
_refine_diff_density_rms 0.069
_refine_ls_extinction_method none
_refine_ls_goodness_of_fit_ref 1.010
_refine_ls_hydrogen_treatment mixed
_refine_ls_matrix_type full
_refine_ls_number_parameters 554
_refine_ls_number_reflns 13060
_refine_ls_number_restraints 0
_refine_ls_restrained_S_all 1.010
_refine_ls_R_factor_all 0.0293
_refine_ls_R_factor_gt 0.0204
_refine_ls_shift/su_max 0.005
_refine_ls_shift/su_mean 0.000
_refine_ls_structure_factor_coef Fsqd
_refine_ls_weighting_details 'calc w=1/[\s^2^(Fo^2^)+(0.0245P)^2^+4.1273P] where P=(Fo^2^+2Fc^2^)/3'
_refine_ls_weighting_scheme calc
_refine_ls_wR_factor_gt 0.0463
_refine_ls_wR_factor_ref 0.0500
_reflns_number_gt 11012
_reflns_number_total 13060
_reflns_threshold_expression >2sigma(I)
_cod_data_source_file b905947d.txt
_cod_data_source_block rpec17
_cod_depositor_comments
;
The following automatic conversions were performed:
'_symmetry_cell_setting' value 'Monoclinic' changed to 'monoclinic'
according to '/home/saulius/struct/CIF-dictionaries/cif_core.dic'
dictionary named 'cif_core.dic' version 2.4.1 from 2010-06-29.

Automatic conversion script
Id: cif_fix_enum 1527 2010-12-29 10:47:43Z saulius 
;
_cod_original_sg_symbol_H-M C2/c
_cod_original_formula_sum 'C26 H29 F6 N6 O13.50 P Yb'
_cod_database_code 7002171

loop_
_symmetry_equiv_pos_as_xyz
'x, y, z'
'-x, y, -z+1/2'
'x+1/2, y+1/2, z'
'-x+1/2, y+1/2, -z+1/2'
'-x, -y, -z'
'x, -y, z-1/2'
'-x+1/2, -y+1/2, -z'
'x+1/2, -y+1/2, z-1/2'

loop_
_atom_site_label
_atom_site_type_symbol
_atom_site_fract_x
_atom_site_fract_y
_atom_site_fract_z
_atom_site_U_iso_or_equiv
_atom_site_adp_type
_atom_site_occupancy
_atom_site_symmetry_multiplicity
_atom_site_calc_flag
_atom_site_refinement_flags
_atom_site_disorder_assembly
_atom_site_disorder_group
Yb Yb 0.744948(3) 0.987376(5) 0.930220(3) 0.02443(2) Uani 1 1 d . . .
P P 0.664887(15) 0.93576(3) 1.00268(2) 0.02396(7) Uani 1 1 d . . .
O1 O 0.68510(5) 0.99468(8) 0.96404(7) 0.0282(2) Uani 1 1 d . . .
O2 O 0.79440(5) 0.89281(8) 1.03418(6) 0.0308(2) Uani 1 1 d . . .
O3 O 0.70399(5) 1.12973(9) 0.87065(7) 0.0372(3) Uani 1 1 d . . .
O4 O 0.75698(7) 0.98813(11) 0.82921(8) 0.0532(4) Uani 1 1 d . . .
O5 O 0.80678(7) 0.88678(10) 0.91784(9) 0.0500(4) Uani 1 1 d . . .
O6 O 0.81452(9) 0.89458(15) 0.82439(12) 0.0829(6) Uani 1 1 d . . .
O7 O 0.65344(6) 0.94212(9) 0.81502(7) 0.0408(3) Uani 1 1 d . . .
O8 O 0.70280(5) 0.82726(9) 0.89205(7) 0.0389(3) Uani 1 1 d . . .
O9 O 0.62505(6) 0.79137(11) 0.78758(8) 0.0523(4) Uani 1 1 d . . .
O10 O 0.82470(6) 1.08620(11) 0.97134(8) 0.0478(3) Uani 1 1 d . . .
O11 O 0.78696(6) 1.10795(10) 1.03103(8) 0.0430(3) Uani 1 1 d . . .
O12 O 0.85538(8) 1.20141(14) 1.05444(12) 0.0794(6) Uani 1 1 d . . .
N1 N 0.80682(5) 0.90632(9) 1.10289(7) 0.0271(2) Uani 1 1 d . . .
N2 N 0.79329(7) 0.92225(12) 0.85591(10) 0.0441(4) Uani 1 1 d . . .
N3 N 0.65900(6) 0.85165(10) 0.82999(8) 0.0313(3) Uani 1 1 d . . .
N4 N 0.82341(7) 1.13404(12) 1.02049(10) 0.0455(4) Uani 1 1 d . . .
N5 N 0.63208(7) 1.23175(11) 0.79859(9) 0.0379(3) Uani 1 1 d . . .
C1 C 0.85811(7) 0.93925(13) 1.15639(10) 0.0369(4) Uani 1 1 d . . .
H1 H 0.8833 0.9543 1.1439 0.044 Uiso 1 1 calc R . .
C2 C 0.87399(8) 0.95101(14) 1.22889(10) 0.0445(4) Uani 1 1 d . . .
H2 H 0.9099 0.9731 1.2660 0.053 Uiso 1 1 calc R . .
C3 C 0.83680(9) 0.93010(14) 1.24663(10) 0.0449(4) Uani 1 1 d . . .
H3 H 0.8468 0.9388 1.2958 0.054 Uiso 1 1 calc R . .
C4 C 0.78457(8) 0.89618(13) 1.19142(9) 0.0375(4) Uani 1 1 d . . .
H4 H 0.7588 0.8822 1.2031 0.045 Uiso 1 1 calc R . .
C5 C 0.76970(6) 0.88253(11) 1.11892(8) 0.0274(3) Uani 1 1 d . . .
C6 C 0.71528(6) 0.84057(11) 1.05814(8) 0.0268(3) Uani 1 1 d . . .
H6A H 0.7009 0.7985 1.0802 0.032 Uiso 1 1 calc R . .
H6B H 0.7206 0.7996 1.0256 0.032 Uiso 1 1 calc R . .
C7 C 0.66109(7) 1.01793(12) 1.06610(9) 0.0295(3) Uani 1 1 d . . .
C8 C 0.63947(8) 0.99881(14) 1.10864(10) 0.0385(4) Uani 1 1 d . A .
C9 C 0.64197(10) 1.07218(18) 1.15542(11) 0.0541(6) Uani 1 1 d . . .
H9 H 0.6276 1.0597 1.1839 0.065 Uiso 1 1 calc R . .
C10 C 0.66500(11) 1.16196(18) 1.16059(12) 0.0590(6) Uani 1 1 d . . .
H10 H 0.6662 1.2104 1.1924 0.071 Uiso 1 1 calc R . .
C11 C 0.68638(10) 1.18166(16) 1.11961(12) 0.0524(5) Uani 1 1 d . . .
H11 H 0.7023 1.2433 1.1232 0.063 Uiso 1 1 calc R . .
C12 C 0.68432(8) 1.10965(13) 1.07271(10) 0.0391(4) Uani 1 1 d . . .
H12 H 0.6990 1.1234 1.0447 0.047 Uiso 1 1 calc R . .
C13 C 0.61186(11) 0.90439(19) 1.10518(15) 0.0575(6) Uani 1 1 d . . .
F1 F 0.6049(2) 0.8929(6) 1.1596(3) 0.0774(14) Uani 0.77 1 d P A 1
F2 F 0.63508(13) 0.82477(19) 1.1008(2) 0.0676(8) Uani 0.77 1 d P A 1
F3 F 0.55850(9) 0.8985(2) 1.04023(16) 0.0695(7) Uani 0.77 1 d P A 1
F4 F 0.6639(5) 0.8430(9) 1.1611(11) 0.154(6) Uani 0.23 1 d P A 2
F5 F 0.5972(11) 0.8553(11) 1.0597(8) 0.170(9) Uani 0.23 1 d P A 2
F6 F 0.5954(7) 0.903(2) 1.1472(13) 0.083(6) Uani 0.23 1 d P A 2
C14 C 0.59987(6) 0.87357(12) 0.93718(9) 0.0295(3) Uani 1 1 d . . .
C15 C 0.54800(7) 0.91981(14) 0.88799(10) 0.0379(4) Uani 1 1 d . B .
C16 C 0.50176(8) 0.86367(19) 0.83888(12) 0.0525(5) Uani 1 1 d . . .
H16 H 0.4674 0.8949 0.8065 0.063 Uiso 1 1 calc R . .
C17 C 0.50511(9) 0.76320(19) 0.83658(13) 0.0570(6) Uani 1 1 d . . .
H17 H 0.4733 0.7263 0.8026 0.068 Uiso 1 1 calc R . .
C18 C 0.55481(8) 0.71687(17) 0.88378(13) 0.0530(5) Uani 1 1 d . . .
H18 H 0.5571 0.6480 0.8828 0.064 Uiso 1 1 calc R . .
C19 C 0.60179(7) 0.77176(14) 0.93310(11) 0.0405(4) Uani 1 1 d . . .
H19 H 0.6359 0.7392 0.9646 0.049 Uiso 1 1 calc R . .
C20 C 0.53886(9) 1.02852(18) 0.88767(16) 0.0578(6) Uani 1 1 d . . .
F7 F 0.53053(12) 1.05383(18) 0.94359(15) 0.0733(6) Uani 0.75 1 d P B 1
F8 F 0.5817(2) 1.0841(4) 0.9067(3) 0.0603(13) Uani 0.75 1 d P B 1
F9 F 0.49494(12) 1.0623(2) 0.82726(16) 0.0839(10) Uani 0.75 1 d P B 1
F10 F 0.5296(6) 1.0507(6) 0.8096(4) 0.132(4) Uani 0.25 1 d P B 2
F11 F 0.4964(5) 1.0479(7) 0.8723(12) 0.149(7) Uani 0.25 1 d P B 2
F12 F 0.5791(6) 1.0809(10) 0.9200(9) 0.069(4) Uani 0.25 1 d P B 2
C21 C 0.65538(8) 1.15561(13) 0.84260(11) 0.0379(4) Uani 1 1 d . . .
H21 H 0.6339 1.1181 0.8536 0.045 Uiso 1 1 calc R . .
C22 C 0.66352(11) 1.29352(17) 0.78159(15) 0.0610(6) Uani 1 1 d . . .
H22A H 0.6821 1.3445 0.8193 0.092 Uiso 1 1 calc R . .
H22B H 0.6387 1.3236 0.7329 0.092 Uiso 1 1 calc R . .
H22C H 0.6910 1.2541 0.7811 0.092 Uiso 1 1 calc R . .
C23 C 0.57571(10) 1.26102(18) 0.77021(15) 0.0623(6) Uani 1 1 d . . .
H23A H 0.5596 1.2141 0.7865 0.093 Uiso 1 1 calc R . .
H23B H 0.5538 1.2628 0.7160 0.093 Uiso 1 1 calc R . .
H23C H 0.5760 1.3258 0.7892 0.093 Uiso 1 1 calc R . .
O13 O 0.50524(11) 0.4489(2) 0.63434(12) 0.1096(8) Uani 1 1 d . . .
N6 N 0.48958(10) 0.3658(2) 0.53486(14) 0.0794(7) Uani 1 1 d . . .
C24 C 0.47572(13) 0.4015(3) 0.57818(17) 0.0861(9) Uani 1 1 d . . .
H24 H 0.4394 0.3889 0.5642 0.103 Uiso 1 1 calc R . .
C25 C 0.54410(15) 0.3826(3) 0.5522(2) 0.1095(13) Uani 1 1 d . . .
H25A H 0.5660 0.4188 0.5988 0.164 Uiso 1 1 calc R . .
H25B H 0.5414 0.4203 0.5123 0.164 Uiso 1 1 calc R . .
H25C H 0.5618 0.3200 0.5572 0.164 Uiso 1 1 calc R . .
C26 C 0.45146(19) 0.3075(4) 0.4690(3) 0.160(2) Uani 1 1 d . . .
H26A H 0.4689 0.2455 0.4715 0.239 Uiso 1 1 calc R . .
H26B H 0.4420 0.3431 0.4245 0.239 Uiso 1 1 calc R . .
H26C H 0.4180 0.2948 0.4670 0.239 Uiso 1 1 calc R . .
O14 O 0.5000 0.5257(19) 0.7500 0.072(15) Uani 0.34 2 d SP . .
O15 O 0.4836(17) 0.5123(14) 0.727(2) 0.087(7) Uani 0.33 1 d P . .
H1W H 0.497(2) 0.489(3) 0.711(3) 0.105(18) Uiso 1 1 d . . .

loop_
_atom_site_aniso_label
_atom_site_aniso_U_11
_atom_site_aniso_U_22
_atom_site_aniso_U_33
_atom_site_aniso_U_23
_atom_site_aniso_U_13
_atom_site_aniso_U_12
Yb 0.02623(3) 0.02483(3) 0.02695(3) 0.00264(2) 0.01790(3) 0.00307(2)
P 0.02212(17) 0.02761(18) 0.02497(16) 0.00430(13) 0.01503(14) 0.00522(13)
O1 0.0298(5) 0.0305(5) 0.0322(5) 0.0072(4) 0.0222(5) 0.0069(4)
O2 0.0298(5) 0.0368(6) 0.0272(5) 0.0048(4) 0.0169(5) 0.0066(4)
O3 0.0426(7) 0.0295(6) 0.0455(7) 0.0089(5) 0.0286(6) 0.0081(5)
O4 0.0584(10) 0.0718(10) 0.0406(8) 0.0107(7) 0.0348(8) 0.0221(7)
O5 0.0710(10) 0.0400(7) 0.0697(9) 0.0151(7) 0.0581(9) 0.0175(7)
O6 0.1184(16) 0.0881(14) 0.1036(15) 0.0126(11) 0.0997(14) 0.0298(12)
O7 0.0491(8) 0.0342(6) 0.0307(6) 0.0068(5) 0.0175(6) 0.0047(5)
O8 0.0308(6) 0.0317(6) 0.0342(6) 0.0007(5) 0.0065(5) 0.0064(5)
O9 0.0390(7) 0.0442(8) 0.0465(8) -0.0090(6) 0.0079(6) -0.0079(6)
O10 0.0459(8) 0.0514(8) 0.0593(9) -0.0189(7) 0.0377(7) -0.0151(6)
O11 0.0502(8) 0.0421(7) 0.0455(7) -0.0049(6) 0.0324(7) -0.0034(6)
O12 0.0811(13) 0.0719(12) 0.0932(14) -0.0469(11) 0.0542(12) -0.0428(10)
N1 0.0242(6) 0.0270(6) 0.0265(6) 0.0025(5) 0.0123(5) 0.0042(4)
N2 0.0553(10) 0.0426(8) 0.0581(10) -0.0034(7) 0.0464(9) 0.0009(7)
N3 0.0281(7) 0.0343(7) 0.0292(6) -0.0003(5) 0.0148(6) 0.0025(5)
N4 0.0457(9) 0.0412(9) 0.0494(9) -0.0120(7) 0.0268(8) -0.0093(7)
N5 0.0452(9) 0.0296(7) 0.0392(8) 0.0075(6) 0.0241(7) 0.0068(6)
C1 0.0264(8) 0.0345(9) 0.0408(9) 0.0016(7) 0.0136(7) 0.0006(6)
C2 0.0355(9) 0.0374(9) 0.0364(9) -0.0057(7) 0.0059(8) 0.0013(7)
C3 0.0508(11) 0.0436(10) 0.0264(8) -0.0034(7) 0.0137(8) 0.0102(8)
C4 0.0401(9) 0.0429(9) 0.0294(8) 0.0058(7) 0.0197(7) 0.0123(7)
C5 0.0258(7) 0.0278(7) 0.0259(7) 0.0046(5) 0.0130(6) 0.0068(5)
C6 0.0238(7) 0.0277(7) 0.0279(7) 0.0051(5) 0.0141(6) 0.0039(5)
C7 0.0281(7) 0.0357(8) 0.0270(7) 0.0038(6) 0.0169(6) 0.0092(6)
C8 0.0428(10) 0.0488(10) 0.0327(8) 0.0094(7) 0.0266(8) 0.0145(7)
C9 0.0687(14) 0.0699(15) 0.0383(10) 0.0039(9) 0.0391(11) 0.0191(11)
C10 0.0752(16) 0.0589(14) 0.0409(11) -0.0103(9) 0.0317(11) 0.0141(11)
C11 0.0605(13) 0.0452(11) 0.0485(11) -0.0101(9) 0.0291(10) 0.0011(9)
C12 0.0422(10) 0.0378(9) 0.0403(9) -0.0021(7) 0.0252(8) 0.0027(7)
C13 0.0762(16) 0.0618(14) 0.0685(15) 0.0136(12) 0.0614(14) 0.0109(12)
F1 0.117(3) 0.087(2) 0.0702(18) 0.0200(17) 0.078(2) 0.008(2)
F2 0.086(2) 0.0482(11) 0.115(3) 0.0124(16) 0.085(2) 0.0079(13)
F3 0.0517(11) 0.0868(18) 0.0723(14) 0.0064(12) 0.0365(11) -0.0119(10)
F4 0.100(8) 0.097(8) 0.279(17) 0.115(11) 0.115(10) 0.040(6)
F5 0.36(3) 0.110(12) 0.108(11) -0.059(9) 0.175(17) -0.148(15)
F6 0.065(6) 0.116(12) 0.121(13) 0.005(9) 0.085(8) -0.005(6)
C14 0.0236(7) 0.0382(8) 0.0275(7) 0.0019(6) 0.0148(6) 0.0030(6)
C15 0.0258(8) 0.0503(10) 0.0342(8) 0.0098(7) 0.0149(7) 0.0049(7)
C16 0.0274(9) 0.0706(15) 0.0441(11) 0.0065(10) 0.0111(8) 0.0012(9)
C17 0.0339(10) 0.0715(15) 0.0495(12) -0.0145(11) 0.0141(9) -0.0126(10)
C18 0.0392(11) 0.0494(12) 0.0628(13) -0.0174(10) 0.0244(10) -0.0074(8)
C19 0.0280(8) 0.0413(9) 0.0465(10) -0.0061(7) 0.0176(8) 0.0026(7)
C20 0.0307(10) 0.0558(13) 0.0706(16) 0.0236(12) 0.0188(11) 0.0141(9)
F7 0.0887(17) 0.0634(13) 0.1042(17) 0.0082(13) 0.0764(15) 0.0220(13)
F8 0.0457(19) 0.0489(17) 0.093(3) 0.0189(18) 0.043(2) 0.0113(12)
F9 0.0517(15) 0.0769(18) 0.0661(16) 0.0279(13) -0.0007(11) 0.0279(13)
F10 0.256(13) 0.060(4) 0.055(4) 0.015(3) 0.072(6) -0.020(6)
F11 0.077(7) 0.065(5) 0.34(2) 0.028(11) 0.140(12) 0.035(5)
F12 0.063(8) 0.037(5) 0.046(4) -0.009(3) -0.005(4) 0.025(5)
C21 0.0456(10) 0.0299(8) 0.0466(10) 0.0105(7) 0.0313(9) 0.0076(7)
C22 0.0707(15) 0.0446(12) 0.0767(16) 0.0268(11) 0.0470(14) 0.0077(10)
C23 0.0505(13) 0.0528(13) 0.0740(16) 0.0206(11) 0.0296(12) 0.0190(10)
O13 0.1055(19) 0.136(2) 0.0564(12) -0.0225(14) 0.0275(13) -0.0279(17)
N6 0.0604(14) 0.0856(17) 0.0665(14) -0.0103(13) 0.0205(12) -0.0044(12)
C24 0.0644(18) 0.110(3) 0.0653(18) -0.0037(17) 0.0256(16) -0.0150(17)
C25 0.078(2) 0.115(3) 0.127(3) 0.015(3) 0.052(2) 0.019(2)
C26 0.119(4) 0.192(6) 0.118(4) -0.087(4) 0.037(3) -0.031(4)
O14 0.10(5) 0.048(6) 0.10(4) 0.000 0.07(4) 0.000
O15 0.074(13) 0.110(11) 0.090(17) 0.034(13) 0.054(13) 0.036(12)

loop_
_atom_type_symbol
_atom_type_description
_atom_type_scat_dispersion_real
_atom_type_scat_dispersion_imag
_atom_type_scat_source
C C 0.0033 0.0016 'International Tables Vol C Tables 4.2.6.8 and 6.1.1.4'
H H 0.0000 0.0000 'International Tables Vol C Tables 4.2.6.8 and 6.1.1.4'
N N 0.0061 0.0033 'International Tables Vol C Tables 4.2.6.8 and 6.1.1.4'
O O 0.0106 0.0060 'International Tables Vol C Tables 4.2.6.8 and 6.1.1.4'
F F 0.0171 0.0103 'International Tables Vol C Tables 4.2.6.8 and 6.1.1.4'
P P 0.1023 0.0942 'International Tables Vol C Tables 4.2.6.8 and 6.1.1.4'
Yb Yb -0.3850 5.5486 'International Tables Vol C Tables 4.2.6.8 and 6.1.1.4'

loop_
_geom_angle_atom_site_label_1
_geom_angle_atom_site_label_2
_geom_angle_atom_site_label_3
_geom_angle
_geom_angle_site_symmetry_1
_geom_angle_site_symmetry_3
_geom_angle_publ_flag
O1 Yb O3 83.72(4) . . ?
O1 Yb O2 82.88(4) . . ?
O3 Yb O2 152.69(4) . . ?
O1 Yb O10 129.01(4) . . ?
O3 Yb O10 79.63(5) . . ?
O2 Yb O10 90.59(5) . . ?
O1 Yb O5 146.67(4) . . ?
O3 Yb O5 127.84(4) . . ?
O2 Yb O5 72.04(4) . . ?
O10 Yb O5 73.99(5) . . ?
O1 Yb O8 79.11(4) . . ?
O3 Yb O8 125.22(4) . . ?
O2 Yb O8 75.08(4) . . ?
O10 Yb O8 147.21(5) . . ?
O5 Yb O8 73.56(5) . . ?
O1 Yb O4 146.92(5) . . ?
O3 Yb O4 77.23(5) . . ?
O2 Yb O4 124.63(4) . . ?
O10 Yb O4 73.86(5) . . ?
O5 Yb O4 52.63(5) . . ?
O8 Yb O4 90.05(5) . . ?
O1 Yb O11 76.54(4) . . ?
O3 Yb O11 76.76(5) . . ?
O2 Yb O11 77.03(5) . . ?
O10 Yb O11 52.83(4) . . ?
O5 Yb O11 117.09(5) . . ?
O8 Yb O11 144.82(4) . . ?
O4 Yb O11 123.69(5) . . ?
O1 Yb O7 75.32(4) . . ?
O3 Yb O7 73.60(4) . . ?
O2 Yb O7 125.12(4) . . ?
O10 Yb O7 141.40(5) . . ?
O5 Yb O7 101.29(5) . . ?
O8 Yb O7 51.80(4) . . ?
O4 Yb O7 73.47(5) . . ?
O11 Yb O7 140.85(4) . . ?
O1 P C6 108.82(7) . . ?
O1 P C14 112.37(7) . . ?
C6 P C14 106.51(7) . . ?
O1 P C7 107.80(7) . . ?
C6 P C7 108.10(7) . . ?
C14 P C7 113.10(7) . . ?
P O1 Yb 141.54(6) . . ?
N1 O2 Yb 130.63(9) . . ?
C21 O3 Yb 127.86(11) . . ?
N2 O4 Yb 95.65(11) . . ?
N2 O5 Yb 95.76(10) . . ?
N3 O7 Yb 94.26(9) . . ?
N3 O8 Yb 98.10(9) . . ?
N4 O10 Yb 96.62(10) . . ?
N4 O11 Yb 94.27(10) . . ?
O2 N1 C1 118.26(14) . . ?
O2 N1 C5 120.32(12) . . ?
C1 N1 C5 121.33(14) . . ?
O6 N2 O4 122.06(18) . . ?
O6 N2 O5 121.99(18) . . ?
O4 N2 O5 115.95(14) . . ?
O9 N3 O7 122.30(14) . . ?
O9 N3 O8 121.95(15) . . ?
O7 N3 O8 115.74(14) . . ?
O12 N4 O11 122.76(18) . . ?
O12 N4 O10 121.19(18) . . ?
O11 N4 O10 116.05(15) . . ?
C21 N5 C22 120.33(17) . . ?
C21 N5 C23 121.59(17) . . ?
C22 N5 C23 117.91(17) . . ?
N1 C1 C2 120.86(17) . . ?
N1 C1 H1 119.6 . . ?
C2 C1 H1 119.6 . . ?
C3 C2 C1 119.29(17) . . ?
C3 C2 H2 120.4 . . ?
C1 C2 H2 120.4 . . ?
C2 C3 C4 119.22(17) . . ?
C2 C3 H3 120.4 . . ?
C4 C3 H3 120.4 . . ?
C3 C4 C5 120.71(17) . . ?
C3 C4 H4 119.6 . . ?
C5 C4 H4 119.6 . . ?
N1 C5 C4 118.55(15) . . ?
N1 C5 C6 118.29(13) . . ?
C4 C5 C6 123.14(15) . . ?
C5 C6 P 111.89(10) . . ?
C5 C6 H6A 109.2 . . ?
P C6 H6A 109.2 . . ?
C5 C6 H6B 109.2 . . ?
P C6 H6B 109.2 . . ?
H6A C6 H6B 107.9 . . ?
C12 C7 C8 118.27(16) . . ?
C12 C7 P 113.14(12) . . ?
C8 C7 P 128.57(14) . . ?
C9 C8 C7 119.15(19) . . ?
C9 C8 C13 117.05(18) . . ?
C7 C8 C13 123.77(17) . . ?
C10 C9 C8 121.2(2) . . ?
C10 C9 H9 119.4 . . ?
C8 C9 H9 119.4 . . ?
C9 C10 C11 120.32(19) . . ?
C9 C10 H10 119.8 . . ?
C11 C10 H10 119.8 . . ?
C10 C11 C12 119.4(2) . . ?
C10 C11 H11 120.3 . . ?
C12 C11 H11 120.3 . . ?
C7 C12 C11 121.66(18) . . ?
C7 C12 H12 119.2 . . ?
C11 C12 H12 119.2 . . ?
F5 C13 F6 123.5(15) . . ?
F2 C13 F1 108.5(4) . . ?
F2 C13 F3 102.0(3) . . ?
F1 C13 F3 104.4(3) . . ?
F5 C13 C8 120.7(5) . . ?
F6 C13 C8 113.2(13) . . ?
F2 C13 C8 115.2(2) . . ?
F1 C13 C8 114.2(4) . . ?
F3 C13 C8 111.4(2) . . ?
F5 C13 F4 95.1(14) . . ?
F6 C13 F4 92.0(12) . . ?
F2 C13 F4 44.8(7) . . ?
F1 C13 F4 79.4(7) . . ?
F3 C13 F4 143.5(7) . . ?
C8 C13 F4 99.2(5) . . ?
C19 C14 C15 117.34(16) . . ?
C19 C14 P 116.89(12) . . ?
C15 C14 P 125.72(14) . . ?
C16 C15 C14 119.88(18) . . ?
C16 C15 C20 116.48(18) . . ?
C14 C15 C20 123.58(17) . . ?
C17 C16 C15 121.23(19) . . ?
C17 C16 H16 119.4 . . ?
C15 C16 H16 119.4 . . ?
C18 C17 C16 119.9(2) . . ?
C18 C17 H17 120.0 . . ?
C16 C17 H17 120.0 . . ?
C17 C18 C19 119.8(2) . . ?
C17 C18 H18 120.1 . . ?
C19 C18 H18 120.1 . . ?
C18 C19 C14 121.80(18) . . ?
C18 C19 H19 119.1 . . ?
C14 C19 H19 119.1 . . ?
F11 C20 F12 126.0(10) . . ?
F9 C20 F8 109.7(4) . . ?
F9 C20 F7 103.2(2) . . ?
F8 C20 F7 100.8(3) . . ?
F11 C20 C15 113.4(6) . . ?
F12 C20 C15 117.8(7) . . ?
F9 C20 C15 115.3(3) . . ?
F8 C20 C15 115.5(3) . . ?
F7 C20 C15 110.7(2) . . ?
F11 C20 F10 98.4(11) . . ?
F12 C20 F10 91.7(9) . . ?
C15 C20 F10 96.6(4) . . ?
O3 C21 N5 124.18(17) . . ?
O3 C21 H21 117.9 . . ?
N5 C21 H21 117.9 . . ?
N5 C22 H22A 109.5 . . ?
N5 C22 H22B 109.5 . . ?
H22A C22 H22B 109.5 . . ?
N5 C22 H22C 109.5 . . ?
H22A C22 H22C 109.5 . . ?
H22B C22 H22C 109.5 . . ?
N5 C23 H23A 109.5 . . ?
N5 C23 H23B 109.5 . . ?
H23A C23 H23B 109.5 . . ?
N5 C23 H23C 109.5 . . ?
H23A C23 H23C 109.5 . . ?
H23B C23 H23C 109.5 . . ?
C24 N6 C25 120.2(3) . . ?
C24 N6 C26 122.1(3) . . ?
C25 N6 C26 117.7(3) . . ?
O13 C24 N6 126.0(3) . . ?
O13 C24 H24 117.0 . . ?
N6 C24 H24 117.0 . . ?
N6 C25 H25A 109.5 . . ?
N6 C25 H25B 109.5 . . ?
H25A C25 H25B 109.5 . . ?
N6 C25 H25C 109.5 . . ?
H25A C25 H25C 109.5 . . ?
H25B C25 H25C 109.5 . . ?
N6 C26 H26A 109.5 . . ?
N6 C26 H26B 109.5 . . ?
H26A C26 H26B 109.5 . . ?
N6 C26 H26C 109.5 . . ?
H26A C26 H26C 109.5 . . ?
H26B C26 H26C 109.5 . . ?
O15 O14 H1W 105(7) 2_656 . ?
O15 O15 H1W 91(8) 2_656 . ?

loop_
_geom_bond_atom_site_label_1
_geom_bond_atom_site_label_2
_geom_bond_distance
_geom_bond_site_symmetry_2
_geom_bond_publ_flag
Yb O1 2.2499(11) . ?
Yb O3 2.2575(11) . ?
Yb O2 2.2660(11) . ?
Yb O10 2.3831(13) . ?
Yb O5 2.3997(13) . ?
Yb O8 2.4055(12) . ?
Yb O4 2.4079(14) . ?
Yb O11 2.4362(13) . ?
Yb O7 2.4908(13) . ?
P O1 1.5016(11) . ?
P C6 1.8123(14) . ?
P C14 1.8127(17) . ?
P C7 1.8236(16) . ?
O2 N1 1.3318(16) . ?
O3 C21 1.238(2) . ?
O4 N2 1.252(2) . ?
O5 N2 1.262(2) . ?
O6 N2 1.2145(19) . ?
O7 N3 1.2591(18) . ?
O8 N3 1.2682(17) . ?
O9 N3 1.2118(19) . ?
O10 N4 1.267(2) . ?
O11 N4 1.261(2) . ?
O12 N4 1.215(2) . ?
N1 C1 1.351(2) . ?
N1 C5 1.353(2) . ?
N5 C21 1.308(2) . ?
N5 C22 1.439(3) . ?
N5 C23 1.450(3) . ?
C1 C2 1.374(3) . ?
C1 H1 0.9400 . ?
C2 C3 1.373(3) . ?
C2 H2 0.9400 . ?
C3 C4 1.381(3) . ?
C3 H3 0.9400 . ?
C4 C5 1.386(2) . ?
C4 H4 0.9400 . ?
C5 C6 1.489(2) . ?
C6 H6A 0.9800 . ?
C6 H6B 0.9800 . ?
C7 C12 1.388(2) . ?
C7 C8 1.407(2) . ?
C8 C9 1.395(3) . ?
C8 C13 1.495(3) . ?
C9 C10 1.368(4) . ?
C9 H9 0.9400 . ?
C10 C11 1.372(3) . ?
C10 H10 0.9400 . ?
C11 C12 1.388(3) . ?
C11 H11 0.9400 . ?
C12 H12 0.9400 . ?
C13 F5 1.060(10) . ?
C13 F6 1.249(16) . ?
C13 F2 1.310(3) . ?
C13 F1 1.316(5) . ?
C13 F3 1.391(4) . ?
C13 F4 1.547(11) . ?
C14 C19 1.390(2) . ?
C14 C15 1.414(2) . ?
C15 C16 1.383(3) . ?
C15 C20 1.501(3) . ?
C16 C17 1.372(3) . ?
C16 H16 0.9400 . ?
C17 C18 1.368(3) . ?
C17 H17 0.9400 . ?
C18 C19 1.386(3) . ?
C18 H18 0.9400 . ?
C19 H19 0.9400 . ?
C20 F11 1.119(7) . ?
C20 F12 1.203(14) . ?
C20 F9 1.293(3) . ?
C20 F8 1.312(5) . ?
C20 F7 1.408(4) . ?
C20 F10 1.585(8) . ?
C21 H21 0.9400 . ?
C22 H22A 0.9700 . ?
C22 H22B 0.9700 . ?
C22 H22C 0.9700 . ?
C23 H23A 0.9700 . ?
C23 H23B 0.9700 . ?
C23 H23C 0.9700 . ?
O13 C24 1.206(4) . ?
N6 C24 1.309(4) . ?
N6 C25 1.433(4) . ?
N6 C26 1.452(4) . ?
C24 H24 0.9400 . ?
C25 H25A 0.9700 . ?
C25 H25B 0.9700 . ?
C25 H25C 0.9700 . ?
C26 H26A 0.9700 . ?
C26 H26B 0.9700 . ?
C26 H26C 0.9700 . ?
O14 O15 0.49(3) 2_656 ?
O14 H1W 0.94(5) . ?
O15 O15 0.91(8) 2_656 ?
O15 H1W 0.72(6) . ?

loop_
_geom_hbond_atom_site_label_D
_geom_hbond_atom_site_label_H
_geom_hbond_atom_site_label_A
_geom_hbond_distance_DH
_geom_hbond_distance_HA
_geom_hbond_distance_DA
_geom_hbond_angle_DHA
_geom_hbond_site_symmetry_A
C2 H2 O13 0.94 2.42 3.354(3) 170.4 7_667
C6 H6A F2 0.98 2.24 2.975(3) 131.2 .
C6 H6A O5 0.98 2.53 3.259(2) 131.0 7_667
C6 H6B O8 0.98 2.58 3.0293(18) 108.1 7_667
C9 H9 F1 0.94 2.34 2.689(8) 101.7 .
C9 H9 O7 0.94 2.49 3.289(2) 142.4 6_576
C12 H12 O1 0.94 2.34 2.839(2) 112.6 .
C16 H16 F9 0.94 2.37 2.710(4) 100.8 .
C17 H17 O9 0.94 2.55 3.204(2) 126.9 2_656
C21 H21 F8 0.94 2.42 3.304(5) 156.7 .
C21 H21 O1 0.94 2.59 3.145(2) 117.8 .
C22 H22B O6 0.97 2.50 3.042(3) 114.9 4_656
C25 H25A O13 0.97 2.34 2.751(5) 104.9 .

loop_
_geom_torsion_atom_site_label_1
_geom_torsion_atom_site_label_2
_geom_torsion_atom_site_label_3
_geom_torsion_atom_site_label_4
_geom_torsion
_geom_torsion_site_symmetry_1
_geom_torsion_site_symmetry_2
_geom_torsion_site_symmetry_3
_geom_torsion_site_symmetry_4
_geom_torsion_publ_flag
C6 P O1 Yb 18.78(14) . . . . ?
C14 P O1 Yb -98.92(12) . . . . ?
C7 P O1 Yb 135.79(11) . . . . ?
O3 Yb O1 P 173.06(12) . . . . ?
O2 Yb O1 P -30.78(12) . . . . ?
O10 Yb O1 P -115.74(12) . . . . ?
O5 Yb O1 P 10.13(18) . . . . ?
O8 Yb O1 P 45.32(12) . . . . ?
O4 Yb O1 P 118.25(12) . . . . ?
O11 Yb O1 P -109.09(12) . . . . ?
O7 Yb O1 P 98.41(12) . . . . ?
O1 Yb O2 N1 -46.24(12) . . . . ?
O3 Yb O2 N1 14.92(18) . . . . ?
O10 Yb O2 N1 83.04(12) . . . . ?
O5 Yb O2 N1 155.99(13) . . . . ?
O8 Yb O2 N1 -126.81(13) . . . . ?
O4 Yb O2 N1 153.72(11) . . . . ?
O11 Yb O2 N1 31.52(12) . . . . ?
O7 Yb O2 N1 -112.66(12) . . . . ?
O1 Yb O3 C21 -30.99(15) . . . . ?
O2 Yb O3 C21 -91.97(18) . . . . ?
O10 Yb O3 C21 -162.58(16) . . . . ?
O5 Yb O3 C21 137.23(15) . . . . ?
O8 Yb O3 C21 40.93(17) . . . . ?
O4 Yb O3 C21 121.79(16) . . . . ?
O11 Yb O3 C21 -108.59(16) . . . . ?
O7 Yb O3 C21 45.52(15) . . . . ?
O1 Yb O4 N2 -139.01(10) . . . . ?
O3 Yb O4 N2 164.58(13) . . . . ?
O2 Yb O4 N2 2.63(14) . . . . ?
O10 Yb O4 N2 81.86(12) . . . . ?
O5 Yb O4 N2 -0.08(11) . . . . ?
O8 Yb O4 N2 -69.18(12) . . . . ?
O11 Yb O4 N2 100.25(12) . . . . ?
O7 Yb O4 N2 -118.99(12) . . . . ?
O1 Yb O5 N2 139.33(11) . . . . ?
O3 Yb O5 N2 -18.98(14) . . . . ?
O2 Yb O5 N2 -177.57(13) . . . . ?
O10 Yb O5 N2 -81.59(12) . . . . ?
O8 Yb O5 N2 103.18(12) . . . . ?
O4 Yb O5 N2 0.08(11) . . . . ?
O11 Yb O5 N2 -113.09(12) . . . . ?
O7 Yb O5 N2 58.93(12) . . . . ?
O1 Yb O7 N3 -89.31(9) . . . . ?
O3 Yb O7 N3 -176.98(10) . . . . ?
O2 Yb O7 N3 -19.25(11) . . . . ?
O10 Yb O7 N3 135.05(9) . . . . ?
O5 Yb O7 N3 56.63(10) . . . . ?
O8 Yb O7 N3 -1.75(9) . . . . ?
O4 Yb O7 N3 101.82(10) . . . . ?
O11 Yb O7 N3 -134.67(9) . . . . ?
O1 Yb O8 N3 81.56(10) . . . . ?
O3 Yb O8 N3 7.36(12) . . . . ?
O2 Yb O8 N3 167.00(10) . . . . ?
O10 Yb O8 N3 -126.20(10) . . . . ?
O5 Yb O8 N3 -117.71(10) . . . . ?
O4 Yb O8 N3 -66.99(10) . . . . ?
O11 Yb O8 N3 128.37(10) . . . . ?
O7 Yb O8 N3 1.75(9) . . . . ?
O1 Yb O10 N4 5.33(14) . . . . ?
O3 Yb O10 N4 78.40(12) . . . . ?
O2 Yb O10 N4 -75.96(12) . . . . ?
O5 Yb O10 N4 -147.08(13) . . . . ?
O8 Yb O10 N4 -138.61(11) . . . . ?
O4 Yb O10 N4 157.97(13) . . . . ?
O11 Yb O10 N4 -2.79(11) . . . . ?
O7 Yb O10 N4 124.82(12) . . . . ?
O1 Yb O11 N4 -170.73(12) . . . . ?
O3 Yb O11 N4 -84.13(11) . . . . ?
O2 Yb O11 N4 103.61(11) . . . . ?
O10 Yb O11 N4 2.79(11) . . . . ?
O5 Yb O11 N4 41.85(12) . . . . ?
O8 Yb O11 N4 141.87(11) . . . . ?
O4 Yb O11 N4 -19.58(13) . . . . ?
O7 Yb O11 N4 -125.69(11) . . . . ?
Yb O2 N1 C1 -101.26(14) . . . . ?
Yb O2 N1 C5 82.15(16) . . . . ?
Yb O4 N2 O6 -179.38(19) . . . . ?
Yb O4 N2 O5 0.14(18) . . . . ?
Yb O5 N2 O6 179.38(19) . . . . ?
Yb O5 N2 O4 -0.14(18) . . . . ?
Yb O7 N3 O9 -176.33(15) . . . . ?
Yb O7 N3 O8 2.90(14) . . . . ?
Yb O8 N3 O9 176.21(14) . . . . ?
Yb O8 N3 O7 -3.02(15) . . . . ?
Yb O11 N4 O12 174.7(2) . . . . ?
Yb O11 N4 O10 -4.65(18) . . . . ?
Yb O10 N4 O12 -174.59(19) . . . . ?
Yb O10 N4 O11 4.78(18) . . . . ?
O2 N1 C1 C2 -177.51(15) . . . . ?
C5 N1 C1 C2 -1.0(2) . . . . ?
N1 C1 C2 C3 -0.8(3) . . . . ?
C1 C2 C3 C4 1.0(3) . . . . ?
C2 C3 C4 C5 0.5(3) . . . . ?
O2 N1 C5 C4 178.94(13) . . . . ?
C1 N1 C5 C4 2.5(2) . . . . ?
O2 N1 C5 C6 0.42(19) . . . . ?
C1 N1 C5 C6 -176.07(14) . . . . ?
C3 C4 C5 N1 -2.2(2) . . . . ?
C3 C4 C5 C6 176.23(16) . . . . ?
N1 C5 C6 P -86.52(14) . . . . ?
C4 C5 C6 P 95.03(16) . . . . ?
O1 P C6 C5 63.54(12) . . . . ?
C14 P C6 C5 -175.10(11) . . . . ?
C7 P C6 C5 -53.27(13) . . . . ?
O1 P C7 C12 -8.45(14) . . . . ?
C6 P C7 C12 109.03(13) . . . . ?
C14 P C7 C12 -133.30(13) . . . . ?
O1 P C7 C8 173.23(15) . . . . ?
C6 P C7 C8 -69.29(17) . . . . ?
C14 P C7 C8 48.38(18) . . . . ?
C12 C7 C8 C9 0.2(3) . . . . ?
P C7 C8 C9 178.41(15) . . . . ?
C12 C7 C8 C13 178.14(19) . . . . ?
P C7 C8 C13 -3.6(3) . . . . ?
C7 C8 C9 C10 0.0(3) . . . . ?
C13 C8 C9 C10 -178.1(2) . . . . ?
C8 C9 C10 C11 -0.1(4) . . . . ?
C9 C10 C11 C12 0.1(4) . . . . ?
C8 C7 C12 C11 -0.2(3) . . . . ?
P C7 C12 C11 -178.69(16) . . . . ?
C10 C11 C12 C7 0.0(3) . . . . ?
C9 C8 C13 F5 160.6(18) . . . . ?
C7 C8 C13 F5 -17.4(18) . . . . ?
C9 C8 C13 F6 -1.6(11) . . . . ?
C7 C8 C13 F6 -179.6(11) . . . . ?
C9 C8 C13 F2 -142.0(3) . . . . ?
C7 C8 C13 F2 40.0(4) . . . . ?
C9 C8 C13 F1 -15.4(4) . . . . ?
C7 C8 C13 F1 166.6(3) . . . . ?
C9 C8 C13 F3 102.5(2) . . . . ?
C7 C8 C13 F3 -75.5(3) . . . . ?
C9 C8 C13 F4 -97.8(8) . . . . ?
C7 C8 C13 F4 84.2(8) . . . . ?
O1 P C14 C19 109.91(14) . . . . ?
C6 P C14 C19 -9.16(15) . . . . ?
C7 P C14 C19 -127.76(14) . . . . ?
O1 P C14 C15 -67.45(16) . . . . ?
C6 P C14 C15 173.48(14) . . . . ?
C7 P C14 C15 54.88(16) . . . . ?
C19 C14 C15 C16 0.5(3) . . . . ?
P C14 C15 C16 177.83(15) . . . . ?
C19 C14 C15 C20 177.65(19) . . . . ?
P C14 C15 C20 -5.0(3) . . . . ?
C14 C15 C16 C17 -0.2(3) . . . . ?
C20 C15 C16 C17 -177.6(2) . . . . ?
C15 C16 C17 C18 0.4(4) . . . . ?
C16 C17 C18 C19 -0.9(4) . . . . ?
C17 C18 C19 C14 1.2(3) . . . . ?
C15 C14 C19 C18 -1.0(3) . . . . ?
P C14 C19 C18 -178.54(17) . . . . ?
C16 C15 C20 F11 29.9(13) . . . . ?
C14 C15 C20 F11 -147.4(13) . . . . ?
C16 C15 C20 F12 -167.7(9) . . . . ?
C14 C15 C20 F12 15.0(10) . . . . ?
C16 C15 C20 F9 -21.9(4) . . . . ?
C14 C15 C20 F9 160.8(3) . . . . ?
C16 C15 C20 F8 -151.5(3) . . . . ?
C14 C15 C20 F8 31.3(4) . . . . ?
C16 C15 C20 F7 94.8(3) . . . . ?
C14 C15 C20 F7 -82.5(3) . . . . ?
C16 C15 C20 F10 -72.3(6) . . . . ?
C14 C15 C20 F10 110.4(6) . . . . ?
Yb O3 C21 N5 -168.37(14) . . . . ?
C22 N5 C21 O3 -1.9(3) . . . . ?
C23 N5 C21 O3 -177.1(2) . . . . ?
C25 N6 C24 O13 -0.5(6) . . . . ?
C26 N6 C24 O13 178.6(4) . . . . ?
